data_7020260
loop_
_publ_author_name
'Alves, Luis G.'
'Hild, Fr\'ed\'eric'
'Munh\'a, Rui F'
'Veiros, Luis F.'
'Dagorne, Samuel'
'Martins, Ana M.'

_publ_section_title
;
 Synthesis and structural characterization of novel cyclam-based zirconium
 complexes and their use in the controlled ROP of rac-lactide: access to
 cyclam-functionalized polylactide materials.
;
_journal_issue 47
_journal_name_full 'Dalton transactions (Cambridge, England : 2003)'
_journal_page_first 14288
_journal_page_last 14298
_journal_paper_doi 10.1039/c2dt31133j
_journal_volume 41
_journal_year 2012
_chemical_formula_moiety 'C36 H44 N4 S2 Zr'
_chemical_formula_sum 'C36 H44 N4 S2 Zr'
_chemical_formula_weight 688.11
_chemical_name_systematic
;
?
;
_space_group_IT_number 14
_symmetry_cell_setting monoclinic
_symmetry_space_group_name_Hall '-P 2ybc'
_symmetry_space_group_name_H-M 'P 1 21/c 1'
_atom_sites_solution_hydrogens geom
_atom_sites_solution_primary direct
_atom_sites_solution_secondary difmap
_audit_creation_method SHELXL-97
_cell_angle_alpha 90.00
_cell_angle_beta 91.0200(10)
_cell_angle_gamma 90.00
_cell_formula_units_Z 4
_cell_length_a 15.1188(6)
_cell_length_b 14.5903(5)
_cell_length_c 20.5693(7)
_cell_measurement_reflns_used 8704
_cell_measurement_temperature 150(2)
_cell_measurement_theta_max 29.32
_cell_measurement_theta_min 2.42
_cell_volume 4536.6(3)
_computing_cell_refinement 'Bruker SMART'
_computing_data_collection 'Bruker SMART'
_computing_data_reduction 'Bruker SAINT'
_computing_molecular_graphics 'Bruker SHELXTL'
_computing_publication_material 'Bruker SHELXTL'
_computing_structure_refinement 'SHELXL-97 (Sheldrick, 2008)'
_computing_structure_solution 'SHELXS-97 (Sheldrick, 2008)'
_diffrn_ambient_temperature 150(2)
_diffrn_measured_fraction_theta_full 0.995
_diffrn_measured_fraction_theta_max 0.995
_diffrn_measurement_device_type 'CCD area detector'
_diffrn_measurement_method 'phi and omega scans'
_diffrn_radiation_monochromator graphite
_diffrn_radiation_source 'fine-focus sealed tube'
_diffrn_radiation_type MoK\a
_diffrn_radiation_wavelength 0.71073
_diffrn_reflns_av_R_equivalents 0.0495
_diffrn_reflns_av_sigmaI/netI 0.0506
_diffrn_reflns_limit_h_max 23
_diffrn_reflns_limit_h_min -23
_diffrn_reflns_limit_k_max 22
_diffrn_reflns_limit_k_min -21
_diffrn_reflns_limit_l_max 31
_diffrn_reflns_limit_l_min -31
_diffrn_reflns_number 87286
_diffrn_reflns_theta_full 33.62
_diffrn_reflns_theta_max 33.62
_diffrn_reflns_theta_min 2.42
_exptl_absorpt_coefficient_mu 0.357
_exptl_absorpt_correction_T_max 0.9003
_exptl_absorpt_correction_T_min 0.8702
_exptl_absorpt_correction_type multi-scan
_exptl_absorpt_process_details SADABS
_exptl_crystal_colour colourless
_exptl_crystal_density_diffrn 1.008
_exptl_crystal_density_method 'not measured'
_exptl_crystal_description block
_exptl_crystal_F_000 1440
_exptl_crystal_size_max 0.40
_exptl_crystal_size_mid 0.40
_exptl_crystal_size_min 0.30
_platon_squeeze_details
;
;
_refine_diff_density_max 0.740
_refine_diff_density_min -0.327
_refine_diff_density_rms 0.088
_refine_ls_extinction_method none
_refine_ls_goodness_of_fit_ref 0.945
_refine_ls_hydrogen_treatment constr
_refine_ls_matrix_type full
_refine_ls_number_parameters 388
_refine_ls_number_reflns 17901
_refine_ls_number_restraints 0
_refine_ls_restrained_S_all 0.945
_refine_ls_R_factor_all 0.0687
_refine_ls_R_factor_gt 0.0462
_refine_ls_shift/su_max 0.002
_refine_ls_shift/su_mean 0.000
_refine_ls_structure_factor_coef Fsqd
_refine_ls_weighting_details 'calc w=1/[\s^2^(Fo^2^)+(0.0781P)^2^+0.0000P] where P=(Fo^2^+2Fc^2^)/3'
_refine_ls_weighting_scheme calc
_refine_ls_wR_factor_gt 0.1234
_refine_ls_wR_factor_ref 0.1310
_reflns_number_gt 11755
_reflns_number_total 17901
_reflns_threshold_expression >2\s(I)
_cod_data_source_file c2dt31133j.txt
_cod_data_source_block lazrclsph
_cod_depositor_comments
;
The following automatic conversions were performed:

'_symmetry_cell_setting' value 'Monoclinic' changed to 'monoclinic'
according to /home/saulius/struct/CIF-dictionaries/cif_core.dic
dictionary named 'cif_core.dic' version 2.4.2 from 2011-04-26.

Automatic conversion script
Id: cif_fix_values 1891 2012-01-12 08:04:46Z andrius 
;
_cod_original_sg_symbol_H-M P2(1)/c
_cod_database_code 7020260

loop_
_symmetry_equiv_pos_as_xyz
'x, y, z'
'-x, y+1/2, -z+1/2'
'-x, -y, -z'
'x, -y-1/2, z-1/2'

loop_
_atom_site_label
_atom_site_type_symbol
_atom_site_fract_x
_atom_site_fract_y
_atom_site_fract_z
_atom_site_U_iso_or_equiv
_atom_site_adp_type
_atom_site_occupancy
_atom_site_symmetry_multiplicity
_atom_site_calc_flag
_atom_site_refinement_flags
S1 S 0.08299(3) 0.27373(3) 0.81374(2) 0.03034(9) Uani 1 1 d .
S2 S 0.27330(3) 0.14186(3) 0.84925(2) 0.03304(10) Uani 1 1 d .
N1 N -0.03646(10) 0.09674(10) 0.81592(7) 0.0316(3) Uani 1 1 d .
N3 N 0.22050(10) -0.00504(10) 0.74277(7) 0.0333(3) Uani 1 1 d .
C25 C 0.17271(11) 0.33254(11) 0.77920(8) 0.0293(3) Uani 1 1 d .
N2 N 0.09592(10) -0.01113(10) 0.85459(7) 0.0343(3) Uani 1 1 d .
C30 C 0.20121(12) 0.31538(13) 0.71616(9) 0.0360(4) Uani 1 1 d .
H30 H 0.1742 0.2679 0.6913 0.043 Uiso 1 1 calc R
C5 C 0.26742(14) -0.07591(14) 0.78363(10) 0.0430(4) Uani 1 1 d .
H5A H 0.3147 -0.0450 0.8094 0.052 Uiso 1 1 calc R
H5B H 0.2964 -0.1200 0.7543 0.052 Uiso 1 1 calc R
N4 N 0.08280(10) 0.09567(10) 0.70116(7) 0.0325(3) Uani 1 1 d .
C31 C 0.25161(11) 0.19602(12) 0.92374(8) 0.0310(3) Uani 1 1 d .
C10 C -0.09608(12) 0.14497(15) 0.76809(9) 0.0398(4) Uani 1 1 d .
H10A H -0.0899 0.2118 0.7751 0.048 Uiso 1 1 calc R
H10B H -0.1580 0.1283 0.7777 0.048 Uiso 1 1 calc R
C18 C 0.28848(12) 0.04936(13) 0.70700(9) 0.0365(4) Uani 1 1 d .
H18A H 0.3257 0.0818 0.7397 0.044 Uiso 1 1 calc R
H18B H 0.2569 0.0967 0.6811 0.044 Uiso 1 1 calc R
C11 C -0.05268(12) 0.13313(13) 0.88315(9) 0.0348(4) Uani 1 1 d .
H11A H -0.0312 0.1972 0.8850 0.042 Uiso 1 1 calc R
H11B H -0.0160 0.0972 0.9143 0.042 Uiso 1 1 calc R
C36 C 0.30518(14) 0.26889(15) 0.94332(10) 0.0464(5) Uani 1 1 d .
H36 H 0.3507 0.2896 0.9157 0.056 Uiso 1 1 calc R
C24 C 0.32730(15) -0.01441(15) 0.59681(9) 0.0454(5) Uani 1 1 d .
H24 H 0.2706 0.0041 0.5811 0.054 Uiso 1 1 calc R
C26 C 0.21423(13) 0.40192(12) 0.81477(11) 0.0406(4) Uani 1 1 d .
H26 H 0.1966 0.4144 0.8580 0.049 Uiso 1 1 calc R
C19 C 0.34974(13) -0.00126(13) 0.66179(9) 0.0375(4) Uani 1 1 d .
C8 C 0.01114(12) 0.15261(15) 0.67331(9) 0.0402(4) Uani 1 1 d .
H8A H 0.0119 0.1476 0.6253 0.048 Uiso 1 1 calc R
H8B H 0.0223 0.2175 0.6849 0.048 Uiso 1 1 calc R
C12 C -0.14726(12) 0.13205(15) 0.90665(10) 0.0401(4) Uani 1 1 d .
C32 C 0.18543(13) 0.16803(13) 0.96547(9) 0.0378(4) Uani 1 1 d .
H32 H 0.1481 0.1182 0.9534 0.045 Uiso 1 1 calc R
C6 C 0.15737(14) -0.05086(13) 0.69695(9) 0.0400(4) Uani 1 1 d .
H6A H 0.1173 -0.0911 0.7217 0.048 Uiso 1 1 calc R
H6B H 0.1906 -0.0897 0.6664 0.048 Uiso 1 1 calc R
C2 C 0.00972(14) -0.05453(13) 0.85680(10) 0.0429(4) Uani 1 1 d .
H2A H -0.0122 -0.0535 0.9019 0.052 Uiso 1 1 calc R
H2B H 0.0143 -0.1192 0.8428 0.052 Uiso 1 1 calc R
C1 C -0.05407(13) -0.00361(13) 0.81220(10) 0.0394(4) Uani 1 1 d .
H1A H -0.0470 -0.0251 0.7669 0.047 Uiso 1 1 calc R
H1B H -0.1156 -0.0162 0.8252 0.047 Uiso 1 1 calc R
C13 C -0.18460(15) 0.05516(16) 0.93391(10) 0.0487(5) Uani 1 1 d .
H13 H -0.1513 0.0000 0.9366 0.058 Uiso 1 1 calc R
C20 C 0.43186(15) -0.03093(17) 0.68362(11) 0.0501(5) Uani 1 1 d .
H20 H 0.4485 -0.0227 0.7280 0.060 Uiso 1 1 calc R
C22 C 0.46842(17) -0.08363(18) 0.57768(13) 0.0578(6) Uani 1 1 d .
H22 H 0.5089 -0.1114 0.5489 0.069 Uiso 1 1 calc R
C4 C 0.20958(16) -0.12928(14) 0.82998(11) 0.0499(5) Uani 1 1 d .
H4A H 0.2460 -0.1770 0.8518 0.060 Uiso 1 1 calc R
H4B H 0.1624 -0.1607 0.8045 0.060 Uiso 1 1 calc R
C7 C 0.10309(14) 0.01866(14) 0.65888(9) 0.0402(4) Uani 1 1 d .
H7A H 0.1367 0.0403 0.6210 0.048 Uiso 1 1 calc R
H7B H 0.0476 -0.0100 0.6427 0.048 Uiso 1 1 calc R
C29 C 0.26837(13) 0.36676(16) 0.68958(11) 0.0472(5) Uani 1 1 d .
H29 H 0.2872 0.3541 0.6467 0.057 Uiso 1 1 calc R
C21 C 0.49069(16) -0.07278(19) 0.64134(13) 0.0582(6) Uani 1 1 d .
H21 H 0.5465 -0.0937 0.6572 0.070 Uiso 1 1 calc R
C9 C -0.08019(13) 0.12514(16) 0.69698(10) 0.0454(5) Uani 1 1 d .
H9A H -0.1255 0.1579 0.6705 0.054 Uiso 1 1 calc R
H9B H -0.0884 0.0587 0.6893 0.054 Uiso 1 1 calc R
C33 C 0.17315(16) 0.21139(15) 1.02407(10) 0.0471(5) Uani 1 1 d .
H33 H 0.1273 0.1915 1.0517 0.057 Uiso 1 1 calc R
C27 C 0.28147(14) 0.45293(15) 0.78717(13) 0.0530(6) Uani 1 1 d .
H27 H 0.3096 0.5002 0.8116 0.064 Uiso 1 1 calc R
C17 C -0.19494(16) 0.21210(19) 0.90613(14) 0.0657(7) Uani 1 1 d .
H17 H -0.1694 0.2665 0.8893 0.079 Uiso 1 1 calc R
C3 C 0.16670(14) -0.06983(14) 0.88186(10) 0.0424(4) Uani 1 1 d .
H3A H 0.1418 -0.1099 0.9158 0.051 Uiso 1 1 calc R
H3B H 0.2125 -0.0307 0.9028 0.051 Uiso 1 1 calc R
C35 C 0.29294(18) 0.31145(17) 1.00251(12) 0.0608(6) Uani 1 1 d .
H35 H 0.3306 0.3606 1.0153 0.073 Uiso 1 1 calc R
C23 C 0.38606(17) -0.05399(18) 0.55454(11) 0.0568(6) Uani 1 1 d .
H23 H 0.3704 -0.0610 0.5099 0.068 Uiso 1 1 calc R
C28 C 0.30782(14) 0.43538(17) 0.72431(13) 0.0552(6) Uani 1 1 d .
H28 H 0.3533 0.4711 0.7055 0.066 Uiso 1 1 calc R
C14 C -0.27011(17) 0.0569(2) 0.95757(12) 0.0625(7) Uani 1 1 d .
H14 H -0.2954 0.0026 0.9746 0.075 Uiso 1 1 calc R
C34 C 0.22677(18) 0.28347(17) 1.04306(11) 0.0572(6) Uani 1 1 d .
H34 H 0.2181 0.3133 1.0835 0.069 Uiso 1 1 calc R
C16 C -0.2807(2) 0.2141(3) 0.93019(19) 0.0920(11) Uani 1 1 d .
H16 H -0.3144 0.2691 0.9287 0.110 Uiso 1 1 calc R
C15 C -0.31663(17) 0.1341(3) 0.95650(15) 0.0766(9) Uani 1 1 d .
H15 H -0.3745 0.1351 0.9737 0.092 Uiso 1 1 calc R
Zr1 Zr 0.121565(10) 0.102464(10) 0.797775(7) 0.02480(5) Uani 1 1 d .

loop_
_atom_site_aniso_label
_atom_site_aniso_U_11
_atom_site_aniso_U_22
_atom_site_aniso_U_33
_atom_site_aniso_U_23
_atom_site_aniso_U_13
_atom_site_aniso_U_12
S1 0.0336(2) 0.02270(19) 0.0348(2) -0.00099(15) 0.00286(16) -0.00044(15)
S2 0.0320(2) 0.0363(2) 0.0306(2) -0.00739(17) -0.00482(15) 0.00275(17)
N1 0.0340(7) 0.0280(7) 0.0326(7) -0.0013(6) -0.0006(6) -0.0069(6)
N3 0.0437(8) 0.0265(7) 0.0298(7) -0.0045(6) 0.0005(6) 0.0032(6)
C25 0.0297(7) 0.0219(7) 0.0364(8) 0.0041(6) -0.0008(6) 0.0023(6)
N2 0.0439(8) 0.0258(7) 0.0331(7) 0.0030(6) 0.0017(6) -0.0009(6)
C30 0.0346(8) 0.0344(9) 0.0391(9) 0.0034(7) 0.0012(7) 0.0047(7)
C5 0.0571(12) 0.0308(9) 0.0411(10) 0.0000(8) 0.0029(9) 0.0143(9)
N4 0.0389(8) 0.0338(8) 0.0244(6) -0.0050(6) -0.0051(5) -0.0026(6)
C31 0.0360(8) 0.0291(8) 0.0276(7) -0.0018(6) -0.0069(6) 0.0011(6)
C10 0.0300(8) 0.0471(11) 0.0422(10) 0.0021(9) -0.0053(7) -0.0030(7)
C18 0.0444(10) 0.0325(9) 0.0326(8) -0.0048(7) 0.0041(7) 0.0031(7)
C11 0.0369(9) 0.0329(9) 0.0348(9) -0.0047(7) 0.0046(7) -0.0060(7)
C36 0.0524(12) 0.0462(12) 0.0405(10) -0.0075(9) 0.0003(9) -0.0144(9)
C24 0.0526(12) 0.0482(12) 0.0355(10) -0.0006(9) 0.0060(8) 0.0133(9)
C26 0.0432(10) 0.0297(9) 0.0487(11) 0.0007(8) -0.0066(8) -0.0019(7)
C19 0.0422(10) 0.0347(9) 0.0358(9) -0.0037(7) 0.0051(7) 0.0051(7)
C8 0.0418(10) 0.0502(12) 0.0281(8) 0.0022(8) -0.0101(7) 0.0004(8)
C12 0.0369(9) 0.0428(10) 0.0408(10) -0.0015(8) 0.0068(8) -0.0056(8)
C32 0.0470(10) 0.0360(9) 0.0302(8) 0.0006(7) -0.0044(7) -0.0053(8)
C6 0.0530(11) 0.0301(9) 0.0369(9) -0.0135(7) 0.0032(8) -0.0032(8)
C2 0.0544(11) 0.0266(9) 0.0480(11) -0.0001(8) 0.0081(9) -0.0085(8)
C1 0.0431(10) 0.0322(9) 0.0429(10) -0.0080(8) 0.0026(8) -0.0139(7)
C13 0.0531(12) 0.0493(12) 0.0441(11) 0.0008(9) 0.0131(9) -0.0125(10)
C20 0.0467(11) 0.0569(14) 0.0467(11) -0.0097(10) 0.0003(9) 0.0054(10)
C22 0.0601(14) 0.0571(14) 0.0570(14) -0.0066(11) 0.0188(11) 0.0155(11)
C4 0.0714(15) 0.0302(9) 0.0481(12) 0.0076(9) 0.0049(10) 0.0151(10)
C7 0.0490(11) 0.0436(11) 0.0279(8) -0.0115(8) -0.0019(7) -0.0057(8)
C29 0.0379(10) 0.0503(12) 0.0538(12) 0.0148(10) 0.0101(9) 0.0051(9)
C21 0.0454(12) 0.0634(15) 0.0660(15) -0.0076(13) 0.0048(11) 0.0120(11)
C9 0.0377(10) 0.0555(12) 0.0423(10) 0.0016(9) -0.0145(8) -0.0044(9)
C33 0.0639(13) 0.0461(12) 0.0314(9) 0.0047(8) 0.0028(9) -0.0038(10)
C27 0.0432(11) 0.0363(11) 0.0790(16) 0.0015(11) -0.0084(10) -0.0096(9)
C17 0.0524(13) 0.0559(15) 0.0896(19) 0.0151(14) 0.0228(13) 0.0080(11)
C3 0.0573(12) 0.0316(9) 0.0385(10) 0.0101(8) 0.0039(8) 0.0074(9)
C35 0.0758(16) 0.0514(14) 0.0551(13) -0.0209(11) 0.0011(12) -0.0209(12)
C23 0.0695(15) 0.0636(16) 0.0377(11) -0.0060(10) 0.0112(10) 0.0156(12)
C28 0.0336(10) 0.0479(13) 0.0843(18) 0.0187(12) 0.0053(10) -0.0039(9)
C14 0.0550(14) 0.0803(19) 0.0527(13) -0.0023(13) 0.0164(11) -0.0249(13)
C34 0.0842(17) 0.0536(14) 0.0338(10) -0.0127(10) 0.0022(10) -0.0082(12)
C16 0.0592(17) 0.091(2) 0.127(3) 0.011(2) 0.0337(18) 0.0227(16)
C15 0.0408(12) 0.113(3) 0.0766(19) -0.0017(18) 0.0189(12) -0.0100(15)
Zr1 0.03125(8) 0.02108(8) 0.02197(7) -0.00182(5) -0.00240(5) -0.00140(6)

loop_
_atom_type_symbol
_atom_type_description
_atom_type_scat_dispersion_real
_atom_type_scat_dispersion_imag
_atom_type_scat_source
C C 0.0033 0.0016 'International Tables Vol C Tables 4.2.6.8 and 6.1.1.4'
H H 0.0000 0.0000 'International Tables Vol C Tables 4.2.6.8 and 6.1.1.4'
N N 0.0061 0.0033 'International Tables Vol C Tables 4.2.6.8 and 6.1.1.4'
S S 0.1246 0.1234 'International Tables Vol C Tables 4.2.6.8 and 6.1.1.4'
Zr Zr -2.9673 0.5597 'International Tables Vol C Tables 4.2.6.8 and 6.1.1.4'

loop_
_geom_angle_atom_site_label_1
_geom_angle_atom_site_label_2
_geom_angle_atom_site_label_3
_geom_angle
C25 S1 Zr1 103.99(6)
C31 S2 Zr1 106.25(6)
C1 N1 C10 108.85(14)
C1 N1 C11 111.21(14)
C10 N1 C11 109.37(14)
C1 N1 Zr1 101.63(11)
C10 N1 Zr1 117.74(11)
C11 N1 Zr1 107.82(10)
C6 N3 C18 111.35(14)
C6 N3 C5 109.65(15)
C18 N3 C5 108.51(15)
C6 N3 Zr1 100.93(11)
C18 N3 Zr1 108.41(10)
C5 N3 Zr1 117.83(11)
C26 C25 C30 118.35(17)
C26 C25 S1 118.98(14)
C30 C25 S1 122.59(14)
C2 N2 C3 112.41(15)
C2 N2 Zr1 123.03(12)
C3 N2 Zr1 122.58(12)
C29 C30 C25 120.72(19)
C29 C30 H30 119.6
C25 C30 H30 119.6
N3 C5 C4 115.62(17)
N3 C5 H5A 108.4
C4 C5 H5A 108.4
N3 C5 H5B 108.4
C4 C5 H5B 108.4
H5A C5 H5B 107.4
C7 N4 C8 111.34(14)
C7 N4 Zr1 123.54(12)
C8 N4 Zr1 122.79(11)
C32 C31 C36 117.84(17)
C32 C31 S2 123.54(14)
C36 C31 S2 118.58(14)
N1 C10 C9 116.14(17)
N1 C10 H10A 108.3
C9 C10 H10A 108.3
N1 C10 H10B 108.3
C9 C10 H10B 108.3
H10A C10 H10B 107.4
N3 C18 C19 118.30(15)
N3 C18 H18A 107.7
C19 C18 H18A 107.7
N3 C18 H18B 107.7
C19 C18 H18B 107.7
H18A C18 H18B 107.1
N1 C11 C12 117.30(15)
N1 C11 H11A 108.0
C12 C11 H11A 108.0
N1 C11 H11B 108.0
C12 C11 H11B 108.0
H11A C11 H11B 107.2
C35 C36 C31 120.8(2)
C35 C36 H36 119.6
C31 C36 H36 119.6
C23 C24 C19 121.1(2)
C23 C24 H24 119.5
C19 C24 H24 119.5
C27 C26 C25 120.1(2)
C27 C26 H26 120.0
C25 C26 H26 120.0
C20 C19 C24 118.21(18)
C20 C19 C18 120.55(18)
C24 C19 C18 121.14(17)
N4 C8 C9 113.03(17)
N4 C8 H8A 109.0
C9 C8 H8A 109.0
N4 C8 H8B 109.0
C9 C8 H8B 109.0
H8A C8 H8B 107.8
C17 C12 C13 118.5(2)
C17 C12 C11 119.11(19)
C13 C12 C11 122.2(2)
C33 C32 C31 121.00(18)
C33 C32 H32 119.5
C31 C32 H32 119.5
N3 C6 C7 111.23(15)
N3 C6 H6A 109.4
C7 C6 H6A 109.4
N3 C6 H6B 109.4
C7 C6 H6B 109.4
H6A C6 H6B 108.0
N2 C2 C1 109.26(15)
N2 C2 H2A 109.8
C1 C2 H2A 109.8
N2 C2 H2B 109.8
C1 C2 H2B 109.8
H2A C2 H2B 108.3
N1 C1 C2 109.87(14)
N1 C1 H1A 109.7
C2 C1 H1A 109.7
N1 C1 H1B 109.7
C2 C1 H1B 109.7
H1A C1 H1B 108.2
C12 C13 C14 121.1(2)
C12 C13 H13 119.4
C14 C13 H13 119.4
C19 C20 C21 120.9(2)
C19 C20 H20 119.6
C21 C20 H20 119.6
C21 C22 C23 119.9(2)
C21 C22 H22 120.0
C23 C22 H22 120.0
C5 C4 C3 113.77(18)
C5 C4 H4A 108.8
C3 C4 H4A 108.8
C5 C4 H4B 108.8
C3 C4 H4B 108.8
H4A C4 H4B 107.7
N4 C7 C6 109.02(14)
N4 C7 H7A 109.9
C6 C7 H7A 109.9
N4 C7 H7B 109.9
C6 C7 H7B 109.9
H7A C7 H7B 108.3
C28 C29 C30 120.6(2)
C28 C29 H29 119.7
C30 C29 H29 119.7
C22 C21 C20 120.2(2)
C22 C21 H21 119.9
C20 C21 H21 119.9
C10 C9 C8 114.71(16)
C10 C9 H9A 108.6
C8 C9 H9A 108.6
C10 C9 H9B 108.6
C8 C9 H9B 108.6
H9A C9 H9B 107.6
C32 C33 C34 120.7(2)
C32 C33 H33 119.7
C34 C33 H33 119.7
C28 C27 C26 120.5(2)
C28 C27 H27 119.7
C26 C27 H27 119.7
C12 C17 C16 120.4(3)
C12 C17 H17 119.8
C16 C17 H17 119.8
N2 C3 C4 112.22(17)
N2 C3 H3A 109.2
C4 C3 H3A 109.2
N2 C3 H3B 109.2
C4 C3 H3B 109.2
H3A C3 H3B 107.9
C34 C35 C36 120.7(2)
C34 C35 H35 119.6
C36 C35 H35 119.6
C24 C23 C22 119.7(2)
C24 C23 H23 120.1
C22 C23 H23 120.1
C29 C28 C27 119.7(2)
C29 C28 H28 120.1
C27 C28 H28 120.1
C15 C14 C13 120.4(3)
C15 C14 H14 119.8
C13 C14 H14 119.8
C35 C34 C33 119.0(2)
C35 C34 H34 120.5
C33 C34 H34 120.5
C17 C16 C15 119.3(3)
C17 C16 H16 120.4
C15 C16 H16 120.4
C14 C15 C16 120.3(2)
C14 C15 H15 119.8
C16 C15 H15 119.8
N4 Zr1 N2 116.91(6)
N4 Zr1 N1 83.28(5)
N2 Zr1 N1 71.97(6)
N4 Zr1 N3 71.99(5)
N2 Zr1 N3 82.55(6)
N1 Zr1 N3 131.15(5)
N4 Zr1 S2 129.96(4)
N2 Zr1 S2 96.96(4)
N1 Zr1 S2 144.80(4)
N3 Zr1 S2 77.68(4)
N4 Zr1 S1 96.19(4)
N2 Zr1 S1 131.07(4)
N1 Zr1 S1 77.82(3)
N3 Zr1 S1 144.60(4)
S2 Zr1 S1 86.182(15)

loop_
_geom_bond_atom_site_label_1
_geom_bond_atom_site_label_2
_geom_bond_distance
S1 C25 1.7651(17)
S1 Zr1 2.5882(4)
S2 C31 1.7599(17)
S2 Zr1 2.5745(4)
N1 C1 1.490(2)
N1 C10 1.498(2)
N1 C11 1.506(2)
N1 Zr1 2.4260(15)
N3 C6 1.488(2)
N3 C18 1.501(2)
N3 C5 1.502(2)
N3 Zr1 2.4573(15)
C25 C26 1.392(2)
C25 C30 1.396(2)
N2 C2 1.450(2)
N2 C3 1.474(2)
N2 Zr1 2.0686(14)
C30 C29 1.383(3)
C30 H30 0.9500
C5 C4 1.520(3)
C5 H5A 0.9900
C5 H5B 0.9900
N4 C7 1.457(2)
N4 C8 1.473(2)
N4 Zr1 2.0642(14)
C31 C32 1.391(3)
C31 C36 1.392(3)
C10 C9 1.514(3)
C10 H10A 0.9900
C10 H10B 0.9900
C18 C19 1.516(2)
C18 H18A 0.9900
C18 H18B 0.9900
C11 C12 1.518(2)
C11 H11A 0.9900
C11 H11B 0.9900
C36 C35 1.382(3)
C36 H36 0.9500
C24 C23 1.381(3)
C24 C19 1.386(3)
C24 H24 0.9500
C26 C27 1.389(3)
C26 H26 0.9500
C19 C20 1.382(3)
C8 C9 1.526(3)
C8 H8A 0.9900
C8 H8B 0.9900
C12 C17 1.372(3)
C12 C13 1.379(3)
C32 C33 1.377(3)
C32 H32 0.9500
C6 C7 1.514(3)
C6 H6A 0.9900
C6 H6B 0.9900
C2 C1 1.514(3)
C2 H2A 0.9900
C2 H2B 0.9900
C1 H1A 0.9900
C1 H1B 0.9900
C13 C14 1.390(3)
C13 H13 0.9500
C20 C21 1.396(3)
C20 H20 0.9500
C22 C21 1.355(4)
C22 C23 1.394(3)
C22 H22 0.9500
C4 C3 1.528(3)
C4 H4A 0.9900
C4 H4B 0.9900
C7 H7A 0.9900
C7 H7B 0.9900
C29 C28 1.361(4)
C29 H29 0.9500
C21 H21 0.9500
C9 H9A 0.9900
C9 H9B 0.9900
C33 C34 1.380(3)
C33 H33 0.9500
C27 C28 1.384(4)
C27 H27 0.9500
C17 C16 1.397(4)
C17 H17 0.9500
C3 H3A 0.9900
C3 H3B 0.9900
C35 C34 1.376(3)
C35 H35 0.9500
C23 H23 0.9500
C28 H28 0.9500
C14 C15 1.328(4)
C14 H14 0.9500
C34 H34 0.9500
C16 C15 1.399(5)
C16 H16 0.9500
C15 H15 0.9500

loop_
_geom_torsion_atom_site_label_1
_geom_torsion_atom_site_label_2
_geom_torsion_atom_site_label_3
_geom_torsion_atom_site_label_4
_geom_torsion
Zr1 S1 C25 C26 -130.49(13)
Zr1 S1 C25 C30 52.72(15)
C26 C25 C30 C29 -0.7(3)
S1 C25 C30 C29 176.13(14)
C6 N3 C5 C4 -65.8(2)
C18 N3 C5 C4 172.38(17)
Zr1 N3 C5 C4 48.8(2)
Zr1 S2 C31 C32 40.13(16)
Zr1 S2 C31 C36 -142.12(15)
C1 N1 C10 C9 -65.8(2)
C11 N1 C10 C9 172.53(16)
Zr1 N1 C10 C9 49.1(2)
C6 N3 C18 C19 -61.8(2)
C5 N3 C18 C19 59.0(2)
Zr1 N3 C18 C19 -171.92(13)
C1 N1 C11 C12 -66.7(2)
C10 N1 C11 C12 53.6(2)
Zr1 N1 C11 C12 -177.25(14)
C32 C31 C36 C35 0.3(3)
S2 C31 C36 C35 -177.6(2)
C30 C25 C26 C27 0.8(3)
S1 C25 C26 C27 -176.12(15)
C23 C24 C19 C20 -1.6(3)
C23 C24 C19 C18 174.8(2)
N3 C18 C19 C20 -94.0(2)
N3 C18 C19 C24 89.7(2)
C7 N4 C8 C9 93.13(19)
Zr1 N4 C8 C9 -70.09(19)
N1 C11 C12 C17 -102.2(2)
N1 C11 C12 C13 83.6(2)
C36 C31 C32 C33 0.3(3)
S2 C31 C32 C33 178.08(16)
C18 N3 C6 C7 -64.77(19)
C5 N3 C6 C7 175.13(16)
Zr1 N3 C6 C7 50.11(16)
C3 N2 C2 C1 -164.36(16)
Zr1 N2 C2 C1 0.0(2)
C10 N1 C1 C2 176.15(15)
C11 N1 C1 C2 -63.3(2)
Zr1 N1 C1 C2 51.23(16)
N2 C2 C1 N1 -38.0(2)
C17 C12 C13 C14 3.1(3)
C11 C12 C13 C14 177.3(2)
C24 C19 C20 C21 0.2(3)
C18 C19 C20 C21 -176.2(2)
N3 C5 C4 C3 -62.9(3)
C8 N4 C7 C6 -164.46(16)
Zr1 N4 C7 C6 -1.4(2)
N3 C6 C7 N4 -37.1(2)
C25 C30 C29 C28 -0.2(3)
C23 C22 C21 C20 -0.8(4)
C19 C20 C21 C22 1.0(4)
N1 C10 C9 C8 -61.5(2)
N4 C8 C9 C10 68.7(2)
C31 C32 C33 C34 -0.5(3)
C25 C26 C27 C28 0.0(3)
C13 C12 C17 C16 -2.7(4)
C11 C12 C17 C16 -177.1(3)
C2 N2 C3 C4 91.5(2)
Zr1 N2 C3 C4 -72.9(2)
C5 C4 C3 N2 71.6(2)
C31 C36 C35 C34 -0.8(4)
C19 C24 C23 C22 1.8(4)
C21 C22 C23 C24 -0.6(4)
C30 C29 C28 C27 1.0(3)
C26 C27 C28 C29 -0.9(3)
C12 C13 C14 C15 -2.5(4)
C36 C35 C34 C33 0.7(4)
C32 C33 C34 C35 -0.1(4)
C12 C17 C16 C15 1.8(5)
C13 C14 C15 C16 1.4(5)
C17 C16 C15 C14 -1.1(5)
C7 N4 Zr1 N2 -49.04(16)
C8 N4 Zr1 N2 112.14(14)
C7 N4 Zr1 N1 -114.89(14)
C8 N4 Zr1 N1 46.30(14)
C7 N4 Zr1 N3 22.42(13)
C8 N4 Zr1 N3 -176.39(15)
C7 N4 Zr1 S2 78.00(15)
C8 N4 Zr1 S2 -120.81(13)
C7 N4 Zr1 S1 168.20(13)
C8 N4 Zr1 S1 -30.61(14)
C2 N2 Zr1 N4 -50.33(16)
C3 N2 Zr1 N4 112.42(14)
C2 N2 Zr1 N1 22.02(13)
C3 N2 Zr1 N1 -175.23(15)
C2 N2 Zr1 N3 -115.74(14)
C3 N2 Zr1 N3 47.01(14)
C2 N2 Zr1 S2 167.71(13)
C3 N2 Zr1 S2 -29.53(14)
C2 N2 Zr1 S1 76.72(15)
C3 N2 Zr1 S1 -120.53(13)
C1 N1 Zr1 N4 82.89(11)
C10 N1 Zr1 N4 -35.85(12)
C11 N1 Zr1 N4 -160.10(12)
C1 N1 Zr1 N2 -38.28(11)
C10 N1 Zr1 N2 -157.02(13)
C11 N1 Zr1 N2 78.73(11)
C1 N1 Zr1 N3 23.99(13)
C10 N1 Zr1 N3 -94.75(13)
C11 N1 Zr1 N3 141.00(10)
C1 N1 Zr1 S2 -114.37(10)
C10 N1 Zr1 S2 126.89(12)
C11 N1 Zr1 S2 2.64(14)
C1 N1 Zr1 S1 -179.27(11)
C10 N1 Zr1 S1 61.99(12)
C11 N1 Zr1 S1 -62.26(10)
C6 N3 Zr1 N4 -37.52(11)
C18 N3 Zr1 N4 79.55(11)
C5 N3 Zr1 N4 -156.81(15)
C6 N3 Zr1 N2 83.98(11)
C18 N3 Zr1 N2 -158.95(12)
C5 N3 Zr1 N2 -35.32(14)
C6 N3 Zr1 N1 25.89(13)
C18 N3 Zr1 N1 142.96(10)
C5 N3 Zr1 N1 -93.40(14)
C6 N3 Zr1 S2 -177.19(11)
C18 N3 Zr1 S2 -60.12(10)
C5 N3 Zr1 S2 63.52(13)
C6 N3 Zr1 S1 -112.33(11)
C18 N3 Zr1 S1 4.74(14)
C5 N3 Zr1 S1 128.38(12)
C31 S2 Zr1 N4 148.27(8)
C31 S2 Zr1 N2 -77.54(7)
C31 S2 Zr1 N1 -9.12(9)
C31 S2 Zr1 N3 -158.31(7)
C31 S2 Zr1 S1 53.39(6)
C25 S1 Zr1 N4 -79.05(7)
C25 S1 Zr1 N2 146.66(8)
C25 S1 Zr1 N1 -160.78(7)
C25 S1 Zr1 N3 -11.66(9)
C25 S1 Zr1 S2 50.76(6)

loop_
_platon_squeeze_void_nr
_platon_squeeze_void_average_x
_platon_squeeze_void_average_y
_platon_squeeze_void_average_z
_platon_squeeze_void_volume
_platon_squeeze_void_count_electrons
_platon_squeeze_void_content
1 0.125 -0.055 0.431 1541 407 ' '
